data_1542183
loop_
_publ_author_name
'Viebahn, W.'
'Epple, P.'

_publ_section_title
;
 Untersuchungen an quaternaeren Fluoriden Li M(II) M(III) F6. Ueber die
 Kationenverteilung in Fluortrirutilen
;
_journal_name_full 'Zeitschrift fuer Anorganische und Allgemeine Chemie'
_journal_page_first 45
_journal_page_last 54
_journal_volume 427
_journal_year 1976
_chemical_formula_sum 'F6 Li Ni Rh'
_chemical_name_systematic 'Li Ni Rh F6'
_space_group_IT_number 136
_symmetry_space_group_name_Hall '-P 4n 2n'
_symmetry_space_group_name_H-M 'P 42/m n m'
_cell_angle_alpha 90
_cell_angle_beta 90
_cell_angle_gamma 90
_cell_formula_units_Z 2
_cell_length_a 4.64
_cell_length_b 4.64
_cell_length_c 9.188
_cell_volume 197.814
_citation_journal_id_ASTM ZAACAB
_cod_data_source_file Viebahn_ZAACAB_1976_1068.cif
_cod_data_source_block F6Li1Ni1Rh1
_cod_original_cell_volume 197.8139
_cod_original_formula_sum 'F6 Li1 Ni1 Rh1'
_cod_database_code 1542183

loop_
_symmetry_equiv_pos_as_xyz
x,y,z
-y+1/2,x+1/2,z+1/2
-x,-y,z
y+1/2,-x+1/2,z+1/2
x+1/2,-y+1/2,-z+1/2
y,x,-z
-x+1/2,y+1/2,-z+1/2
-y,-x,-z
-x,-y,-z
y-1/2,-x-1/2,-z-1/2
x,y,-z
-y-1/2,x-1/2,-z-1/2
-x-1/2,y-1/2,z-1/2
-y,-x,z
x-1/2,-y-1/2,z-1/2
y,x,z

loop_
_atom_site_label
_atom_site_type_symbol
_atom_site_fract_x
_atom_site_fract_y
_atom_site_fract_z
_atom_site_occupancy
_atom_site_U_iso_or_equiv
F1 F-1 0.3 0.3 0 1 0.0
Ni1 Ni+2 0 0 0.333 0.5 0.0
F2 F-1 0.3 0.3 0.333 1 0.0
Li1 Li+1 0 0 0 1 0.0
Rh1 Rh+3 0 0 0.333 0.5 0.0
